data_7061428
loop_
_publ_author_name
'Lv, Long'
'Ye, Lijie'
'Cao, Feng'
'Yang, Shengchen'
'Song, Qingbao'
'Zou, Bo'
'Wang, Kai'
'Lv, Chunyan'
'Zhang, Cheng'
'Zhang, Yujian'

_publ_section_title
;
 Red to near-infrared piezochromism from AIE-active luminophores: isolated
 dimers facilitating a wide-range redshift
;
_journal_issue 16
_journal_name_full 'New Journal of Chemistry'
_journal_page_first 7741
_journal_page_last 7747
_journal_paper_doi 10.1039/D2NJ00901C
_journal_volume 46
_journal_year 2022
_chemical_formula_moiety 'C37 H29 N5 O2 S'
_chemical_formula_sum 'C37 H29 N5 O2 S'
_chemical_formula_weight 607.71
_space_group_crystal_system monoclinic
_space_group_IT_number 15
_space_group_name_Hall '-C 2yc'
_space_group_name_H-M_alt 'C 1 2/c 1'
_atom_sites_solution_hydrogens geom
_audit_creation_date 2022-01-12
_audit_creation_method
;
Olex2 1.2
(compiled 2018.05.29 svn.r3508 for OlexSys, GUI svn.r5506)
;
_audit_update_record
;
2022-02-07 deposited with the CCDC.	2022-03-28 downloaded from the CCDC.
;
_cell_angle_alpha 90
_cell_angle_beta 103.060(7)
_cell_angle_gamma 90
_cell_formula_units_Z 8
_cell_length_a 22.881(3)
_cell_length_b 7.8734(9)
_cell_length_c 35.026(4)
_cell_measurement_reflns_used 9142
_cell_measurement_temperature 170
_cell_measurement_theta_max 26.328
_cell_measurement_theta_min 2.388
_cell_volume 6146.8(13)
_computing_cell_refinement 'SAINT V8.40A (?, 2016)'
_computing_data_reduction 'SAINT V8.40A (?, 2016)'
_computing_molecular_graphics 'Olex2 (Dolomanov et al., 2009)'
_computing_publication_material 'Olex2 (Dolomanov et al., 2009)'
_computing_structure_refinement 'ShelXL (Sheldrick, 2015)'
_computing_structure_solution 'SHELXT 2018/2 (Sheldrick, 2018)'
_diffrn_ambient_temperature 170.0
_diffrn_measured_fraction_theta_full 0.998
_diffrn_measured_fraction_theta_max 0.995
_diffrn_measurement_device_type 'Bruker D8 VENTURE'
_diffrn_measurement_method '\f and \w scans'
_diffrn_radiation_type MoK\a
_diffrn_radiation_wavelength 0.71073
_diffrn_reflns_av_R_equivalents 0.0600
_diffrn_reflns_av_unetI/netI 0.0435
_diffrn_reflns_Laue_measured_fraction_full 0.998
_diffrn_reflns_Laue_measured_fraction_max 0.995
_diffrn_reflns_limit_h_max 28
_diffrn_reflns_limit_h_min -27
_diffrn_reflns_limit_k_max 9
_diffrn_reflns_limit_k_min -8
_diffrn_reflns_limit_l_max 43
_diffrn_reflns_limit_l_min -43
_diffrn_reflns_number 33204
_diffrn_reflns_point_group_measured_fraction_full 0.998
_diffrn_reflns_point_group_measured_fraction_max 0.995
_diffrn_reflns_theta_full 25.242
_diffrn_reflns_theta_max 26.406
_diffrn_reflns_theta_min 2.388
_diffrn_standards_number 0
_exptl_absorpt_coefficient_mu 0.148
_exptl_absorpt_correction_T_max 0.7454
_exptl_absorpt_correction_T_min 0.6942
_exptl_absorpt_correction_type multi-scan
_exptl_absorpt_process_details
'SADABS-2016/2 (Bruker,2016/2) was used for absorption correction. wR2(int) was 0.1198 before and 0.0554 after correction. The Ratio of minimum to maximum transmission is 0.9313. The \l/2 correction factor is Not present.'
_exptl_crystal_colour red
_exptl_crystal_colour_primary red
_exptl_crystal_density_diffrn 1.313
_exptl_crystal_description block
_exptl_crystal_F_000 2544
_exptl_crystal_size_max 0.15
_exptl_crystal_size_mid 0.08
_exptl_crystal_size_min 0.05
_platon_squeeze_details
;
TITL zz_a.res in C2/c
CELL   22.8810    7.8734   35.0260     90.00    103.06     90.00
SPGR C2/c
# Solvent Accessible Volume =        94
# Electrons Found in S.A.V. =        28
# Note: Atoms in Void are Labelled as Cxxx and Qxxx for all Others
C101 0.890 0.417 0.137 !       3.00 eA-3
Q102 0.898 0.362 0.150 !       2.93 eA-3
;
_refine_diff_density_max 0.693
_refine_diff_density_min -0.273
_refine_diff_density_rms 0.051
_refine_ls_extinction_method none
_refine_ls_goodness_of_fit_ref 1.055
_refine_ls_hydrogen_treatment constr
_refine_ls_matrix_type full
_refine_ls_number_parameters 428
_refine_ls_number_reflns 6271
_refine_ls_number_restraints 466
_refine_ls_restrained_S_all 1.026
_refine_ls_R_factor_all 0.0797
_refine_ls_R_factor_gt 0.0500
_refine_ls_shift/su_max 0.001
_refine_ls_shift/su_mean 0.000
_refine_ls_structure_factor_coef Fsqd
_refine_ls_weighting_details 'w=1/[\s^2^(Fo^2^)+(0.0640P)^2^+5.9854P] where P=(Fo^2^+2Fc^2^)/3'
_refine_ls_weighting_scheme calc
_refine_ls_wR_factor_gt 0.1227
_refine_ls_wR_factor_ref 0.1429
_reflns_Friedel_coverage 0.000
_reflns_number_gt 4490
_reflns_number_total 6271
_reflns_threshold_expression 'I > 2\s(I)'
_cod_data_source_file d2nj00901c2.cif
_cod_data_source_block zz_sq
_cod_depositor_comments 'Adding full bibliography for 7061428--7061429.cif.'
_cod_original_cell_volume 6146.6(13)
_cod_database_code 7061428
_shelx_shelxl_version_number 2018/3
_shelx_space_group_comment
;
The symmetry employed for this shelxl refinement is uniquely defined
by the following loop, which should always be used as a source of
symmetry information in preference to the above space-group names.
They are only intended as comments.
;
_shelx_estimated_absorpt_t_max 0.993
_shelx_estimated_absorpt_t_min 0.978
_olex2_refinement_description
;
1. Fixed Uiso
 At 1.2 times of:
  All C(H) groups, All C(H,H) groups, All N(H) groups
 At 1.5 times of:
  All C(H,H,H) groups
2. Rigid bond restraints
 All non-hydrogen atoms
 with sigma for 1-2 distances of 0.01 and sigma for 1-3 distances of 0.01
3. Uiso/Uaniso restraints and constraints
All non-hydrogen atoms have similar U: within 2A with sigma of 0.04 and sigma
for terminal atoms of 0.08
Uanis(C36) \\sim Ueq, Uanis(C38) \\sim Ueq, Uanis(C39) \\sim Ueq: with sigma of
0.005 and sigma for terminal atoms of 0.01
4. Others
 Fixed Sof: H35(0.5) H35A(0.5) C36(0.5) H36A(0.5) H36B(0.5) H36C(0.5) C37(0.5)
 H37A(0.5) H37B(0.5) H37C(0.5) C39(0.5) H39A(0.5) H39B(0.5) H39C(0.5) C38(0.5)
 H38A(0.5) H38B(0.5) H38C(0.5)
5.a Ternary CH refined with riding coordinates:
 C35(H35), C35(H35A)
5.b Aromatic/amide H refined with riding coordinates:
 N5(H5), C14(H14), C18(H18), C24(H24), C33(H33), C15(H15), C32(H32), C23(H23),
 C25(H25), C17(H17), C29(H29), C2(H2), C30(H30), C3(H3), C6(H6), C12(H12),
 C4(H4), C5(H5A), C8(H8), C11(H11), C9(H9), C10(H10)
5.c Idealised Me refined as rotating group:
 C36(H36A,H36B,H36C), C37(H37A,H37B,H37C), C39(H39A,H39B,H39C), C38(H38A,H38B,
 H38C)
;
_platon_squeeze_void_probe_radius 1.20
_olex2_submission_special_instructions 'No special instructions were received'

loop_
_space_group_symop_operation_xyz
'x, y, z'
'-x, y, -z+1/2'
'x+1/2, y+1/2, z'
'-x+1/2, y+1/2, -z+1/2'
'-x, -y, -z'
'x, -y, z-1/2'
'-x+1/2, -y+1/2, -z'
'x+1/2, -y+1/2, z-1/2'

loop_
_atom_site_label
_atom_site_type_symbol
_atom_site_fract_x
_atom_site_fract_y
_atom_site_fract_z
_atom_site_U_iso_or_equiv
_atom_site_adp_type
_atom_site_occupancy
_atom_site_site_symmetry_order
_atom_site_calc_flag
_atom_site_refinement_flags_posn
_atom_site_refinement_flags_adp
_atom_site_refinement_flags_occupancy
_atom_site_disorder_assembly
_atom_site_disorder_group
S1 S 0.69711(3) 0.59873(7) 0.52194(2) 0.03519(16) Uani 1 1 d . U . . .
N1 N 0.66614(8) 0.4146(2) 0.52190(5) 0.0333(4) Uani 1 1 d . U . . .
O2 O 0.42033(8) -0.4411(3) 0.65009(5) 0.0562(5) Uani 1 1 d . U . . .
N2 N 0.71994(8) 0.5898(2) 0.48174(5) 0.0321(4) Uani 1 1 d . U . . .
N5 N 0.45602(8) -0.3658(2) 0.59951(5) 0.0358(4) Uani 1 1 d . U . . .
H5 H 0.438078 -0.460694 0.590122 0.043 Uiso 1 1 calc R . . . .
O1 O 0.46715(9) -0.1872(3) 0.65200(5) 0.0600(5) Uani 1 1 d . U . . .
N3 N 0.82713(9) 0.7593(2) 0.32873(5) 0.0391(5) Uani 1 1 d . U . . .
N4 N 0.58163(10) -0.2624(3) 0.43585(6) 0.0460(5) Uani 1 1 d . U . . .
C21 C 0.67317(9) 0.3342(3) 0.48933(6) 0.0298(5) Uani 1 1 d . U . . .
C20 C 0.71486(9) 0.3730(3) 0.42998(6) 0.0307(5) Uani 1 1 d . U . . .
C28 C 0.55388(9) -0.1404(3) 0.52408(6) 0.0304(5) Uani 1 1 d . U . . .
C31 C 0.48758(9) -0.2809(3) 0.57542(6) 0.0315(5) Uani 1 1 d . U . . .
C19 C 0.70350(9) 0.4366(3) 0.46590(6) 0.0292(5) Uani 1 1 d . U . . .
C14 C 0.73227(10) 0.6482(3) 0.39823(6) 0.0342(5) Uani 1 1 d . U . . .
H14 H 0.705204 0.702812 0.411215 0.041 Uiso 1 1 calc R . . . .
C26 C 0.58852(9) -0.0709(3) 0.49680(6) 0.0310(5) Uani 1 1 d . U . . .
C22 C 0.65334(9) 0.1645(3) 0.47805(6) 0.0309(5) Uani 1 1 d . U . . .
C18 C 0.81120(10) 0.4925(3) 0.36028(7) 0.0365(5) Uani 1 1 d . U . . .
H18 H 0.838147 0.438031 0.347183 0.044 Uiso 1 1 calc R . . . .
C24 C 0.69610(10) 0.2090(3) 0.42056(7) 0.0347(5) Uani 1 1 d . U . . .
H24 H 0.703608 0.160980 0.397254 0.042 Uiso 1 1 calc R . . . .
C1 C 0.86002(10) 0.9086(3) 0.34143(7) 0.0352(5) Uani 1 1 d . U . . .
C33 C 0.51358(10) -0.2740(3) 0.51258(7) 0.0337(5) Uani 1 1 d . U . . .
H33 H 0.508296 -0.318784 0.486841 0.040 Uiso 1 1 calc R . . . .
C13 C 0.79903(10) 0.6650(3) 0.35418(6) 0.0340(5) Uani 1 1 d . U . . .
C27 C 0.58517(10) -0.1721(3) 0.46216(7) 0.0340(5) Uani 1 1 d . U . . .
C16 C 0.74462(9) 0.4758(3) 0.40476(6) 0.0309(5) Uani 1 1 d . U . . .
C15 C 0.75876(10) 0.7411(3) 0.37318(6) 0.0364(5) Uani 1 1 d . U . . .
H15 H 0.749314 0.858092 0.368931 0.044 Uiso 1 1 calc R . . . .
C32 C 0.48135(10) -0.3425(3) 0.53757(7) 0.0337(5) Uani 1 1 d . U . . .
H32 H 0.454367 -0.433376 0.528781 0.040 Uiso 1 1 calc R . . . .
C23 C 0.66625(10) 0.1081(3) 0.44369(7) 0.0359(5) Uani 1 1 d . U . . .
H23 H 0.654569 -0.003829 0.435073 0.043 Uiso 1 1 calc R . . . .
C25 C 0.62024(10) 0.0760(3) 0.50259(7) 0.0328(5) Uani 1 1 d . U . . .
H25 H 0.620812 0.130030 0.526928 0.039 Uiso 1 1 calc R . . . .
C17 C 0.78450(9) 0.4002(3) 0.38514(7) 0.0347(5) Uani 1 1 d . U . . .
H17 H 0.793458 0.282747 0.388980 0.042 Uiso 1 1 calc R . . . .
C7 C 0.83610(11) 0.6719(3) 0.29451(7) 0.0398(5) Uani 1 1 d . U . . .
C29 C 0.55855(11) -0.0766(3) 0.56193(6) 0.0372(5) Uani 1 1 d . U . . .
H29 H 0.584886 0.015887 0.570559 0.045 Uiso 1 1 calc R . . . .
C2 C 0.87681(10) 0.9533(3) 0.38081(7) 0.0375(5) Uani 1 1 d . U . . .
H2 H 0.864723 0.884967 0.400013 0.045 Uiso 1 1 calc R . . . .
C30 C 0.52606(11) -0.1438(3) 0.58720(7) 0.0377(5) Uani 1 1 d . U . . .
H30 H 0.529941 -0.096464 0.612603 0.045 Uiso 1 1 calc R . . . .
C3 C 0.91112(11) 1.0974(3) 0.39209(8) 0.0446(6) Uani 1 1 d . U . . .
H3 H 0.921541 1.127934 0.419013 0.054 Uiso 1 1 calc R . . . .
C34 C 0.44982(11) -0.3189(3) 0.63562(7) 0.0417(6) Uani 1 1 d . U . . .
C6 C 0.87721(12) 1.0144(3) 0.31407(8) 0.0455(6) Uani 1 1 d . U . . .
H6 H 0.864498 0.989439 0.286926 0.055 Uiso 1 1 calc R . . . .
C12 C 0.89294(12) 0.6343(3) 0.28962(8) 0.0452(6) Uani 1 1 d . U . . .
H12 H 0.927367 0.668352 0.308747 0.054 Uiso 1 1 calc R . . . .
C4 C 0.93033(12) 1.1966(3) 0.36530(9) 0.0520(7) Uani 1 1 d . U . . .
H4 H 0.955422 1.291963 0.373578 0.062 Uiso 1 1 calc R . . . .
C5 C 0.91267(13) 1.1559(3) 0.32601(9) 0.0541(7) Uani 1 1 d . U . . .
H5A H 0.924914 1.225348 0.307052 0.065 Uiso 1 1 calc R . . . .
C8 C 0.78614(13) 0.6212(4) 0.26646(8) 0.0550(7) Uani 1 1 d . U . . .
H8 H 0.747055 0.647091 0.269799 0.066 Uiso 1 1 calc R . . . .
C11 C 0.89913(15) 0.5463(4) 0.25643(9) 0.0612(8) Uani 1 1 d . U . . .
H11 H 0.938086 0.520422 0.252836 0.073 Uiso 1 1 calc R . . . .
C9 C 0.79306(16) 0.5338(5) 0.23390(9) 0.0729(10) Uani 1 1 d . U . . .
H9 H 0.758666 0.499088 0.214835 0.087 Uiso 1 1 calc R . . . .
C10 C 0.84940(17) 0.4959(4) 0.22863(10) 0.0728(10) Uani 1 1 d . U . . .
H10 H 0.853991 0.435487 0.206009 0.087 Uiso 1 1 calc R . . . .
C35 C 0.41195(14) -0.4177(5) 0.68992(8) 0.0748(10) Uani 1 1 d . U . . .
H35 H 0.408792 -0.291484 0.691943 0.090 Uiso 0.5 1 calc R . P A 1
H35A H 0.440038 -0.333456 0.705770 0.090 Uiso 0.5 1 calc R . P B 2
C36 C 0.3524(4) -0.4755(11) 0.6931(3) 0.059(2) Uani 0.5 1 d . U P C 1
H36A H 0.321613 -0.417568 0.673404 0.088 Uiso 0.5 1 calc GR . P C 1
H36B H 0.346465 -0.449215 0.719344 0.088 Uiso 0.5 1 calc GR . P C 1
H36C H 0.349133 -0.598450 0.688765 0.088 Uiso 0.5 1 calc GR . P C 1
C37 C 0.4616(3) -0.4554(11) 0.71948(18) 0.077(2) Uani 0.5 1 d . U P C 1
H37A H 0.470791 -0.576691 0.718694 0.116 Uiso 0.5 1 calc GR . P C 1
H37B H 0.452988 -0.427409 0.744930 0.116 Uiso 0.5 1 calc GR . P C 1
H37C H 0.495995 -0.388697 0.715742 0.116 Uiso 0.5 1 calc GR . P C 1
C39 C 0.4267(4) -0.6278(10) 0.7048(2) 0.090(2) Uani 0.5 1 d . U P C 2
H39A H 0.399982 -0.703624 0.686556 0.135 Uiso 0.5 1 calc GR . P C 2
H39B H 0.419888 -0.642667 0.731200 0.135 Uiso 0.5 1 calc GR . P C 2
H39C H 0.468516 -0.655267 0.704883 0.135 Uiso 0.5 1 calc GR . P C 2
C38 C 0.3532(5) -0.3879(13) 0.6890(3) 0.070(2) Uani 0.5 1 d . U P C 2
H38A H 0.341462 -0.277716 0.676637 0.105 Uiso 0.5 1 calc GR . P C 2
H38B H 0.347128 -0.386803 0.715857 0.105 Uiso 0.5 1 calc GR . P C 2
H38C H 0.328564 -0.477640 0.673987 0.105 Uiso 0.5 1 calc GR . P C 2

loop_
_atom_site_aniso_label
_atom_site_aniso_U_11
_atom_site_aniso_U_22
_atom_site_aniso_U_33
_atom_site_aniso_U_23
_atom_site_aniso_U_13
_atom_site_aniso_U_12
S1 0.0431(3) 0.0307(3) 0.0320(3) -0.0031(2) 0.0089(2) -0.0068(2)
N1 0.0365(10) 0.0321(10) 0.0313(10) -0.0007(8) 0.0080(8) -0.0059(8)
O2 0.0577(11) 0.0753(13) 0.0384(10) 0.0037(9) 0.0163(9) -0.0234(10)
N2 0.0357(10) 0.0283(10) 0.0318(10) -0.0030(8) 0.0065(8) -0.0050(8)
N5 0.0400(11) 0.0336(10) 0.0353(10) -0.0004(8) 0.0114(8) -0.0063(8)
O1 0.0676(13) 0.0674(13) 0.0489(11) -0.0188(10) 0.0212(10) -0.0219(10)
N3 0.0491(12) 0.0380(11) 0.0341(10) -0.0045(8) 0.0177(9) -0.0121(9)
N4 0.0529(13) 0.0415(12) 0.0461(12) -0.0046(10) 0.0161(10) -0.0140(10)
C21 0.0289(11) 0.0287(11) 0.0304(11) 0.0003(9) 0.0038(9) -0.0015(8)
C20 0.0273(11) 0.0304(11) 0.0343(12) -0.0019(9) 0.0067(9) -0.0018(8)
C28 0.0289(11) 0.0269(11) 0.0340(12) 0.0034(9) 0.0040(9) -0.0006(8)
C31 0.0326(11) 0.0267(11) 0.0345(12) 0.0038(9) 0.0063(9) 0.0013(9)
C19 0.0282(11) 0.0278(11) 0.0302(11) 0.0001(8) 0.0040(9) -0.0021(8)
C14 0.0382(12) 0.0328(12) 0.0334(12) -0.0034(9) 0.0119(10) -0.0008(9)
C26 0.0311(11) 0.0281(11) 0.0329(11) 0.0025(9) 0.0054(9) 0.0002(9)
C22 0.0302(11) 0.0268(11) 0.0354(12) 0.0013(9) 0.0069(9) -0.0025(9)
C18 0.0333(12) 0.0387(13) 0.0408(13) -0.0042(10) 0.0156(10) -0.0037(10)
C24 0.0341(12) 0.0338(12) 0.0377(12) -0.0045(10) 0.0114(10) -0.0022(9)
C1 0.0347(12) 0.0321(12) 0.0395(13) -0.0003(10) 0.0097(10) -0.0009(9)
C33 0.0344(12) 0.0312(12) 0.0355(12) -0.0019(9) 0.0081(10) -0.0024(9)
C13 0.0369(12) 0.0359(12) 0.0291(11) -0.0018(9) 0.0073(9) -0.0070(10)
C27 0.0347(12) 0.0300(12) 0.0386(13) 0.0033(10) 0.0113(10) -0.0047(9)
C16 0.0304(11) 0.0319(11) 0.0297(11) -0.0028(9) 0.0054(9) -0.0047(9)
C15 0.0457(13) 0.0301(12) 0.0351(12) -0.0017(10) 0.0124(10) -0.0018(10)
C32 0.0317(11) 0.0291(11) 0.0395(12) -0.0015(9) 0.0062(10) -0.0051(9)
C23 0.0366(12) 0.0281(12) 0.0439(13) -0.0035(10) 0.0112(10) -0.0060(9)
C25 0.0353(12) 0.0294(11) 0.0338(12) 0.0006(9) 0.0080(9) -0.0022(9)
C17 0.0312(11) 0.0315(12) 0.0420(13) -0.0013(10) 0.0094(10) -0.0016(9)
C7 0.0495(14) 0.0377(13) 0.0357(12) -0.0044(10) 0.0172(11) -0.0097(11)
C29 0.0450(13) 0.0308(12) 0.0337(12) 0.0000(9) 0.0044(10) -0.0109(10)
C2 0.0386(12) 0.0338(12) 0.0382(13) -0.0003(10) 0.0046(10) 0.0021(10)
C30 0.0473(14) 0.0324(12) 0.0326(12) -0.0014(9) 0.0076(10) -0.0085(10)
C3 0.0416(14) 0.0385(14) 0.0501(15) -0.0097(11) 0.0027(11) 0.0023(11)
C34 0.0379(13) 0.0502(15) 0.0371(13) 0.0008(11) 0.0086(11) -0.0056(11)
C6 0.0559(16) 0.0398(14) 0.0443(14) -0.0007(11) 0.0189(12) -0.0053(11)
C12 0.0501(15) 0.0434(14) 0.0465(14) 0.0021(11) 0.0203(12) -0.0035(11)
C4 0.0449(15) 0.0328(13) 0.080(2) -0.0123(13) 0.0175(14) -0.0039(11)
C5 0.0641(18) 0.0344(14) 0.0725(19) 0.0036(13) 0.0340(16) -0.0038(12)
C8 0.0521(16) 0.0696(19) 0.0448(15) -0.0112(13) 0.0146(13) -0.0197(14)
C11 0.076(2) 0.0535(17) 0.067(2) 0.0004(15) 0.0423(17) 0.0033(15)
C9 0.085(2) 0.088(2) 0.0488(17) -0.0250(16) 0.0215(16) -0.0375(19)
C10 0.108(3) 0.062(2) 0.0587(19) -0.0224(16) 0.0419(19) -0.0208(19)
C35 0.0585(18) 0.136(3) 0.0296(14) 0.0031(17) 0.0085(13) -0.0345(19)
C36 0.055(3) 0.088(5) 0.036(3) -0.003(4) 0.015(3) -0.016(4)
C37 0.049(3) 0.140(7) 0.045(3) 0.012(4) 0.014(3) 0.002(4)
C39 0.111(5) 0.090(4) 0.071(4) 0.023(4) 0.022(4) -0.019(4)
C38 0.061(4) 0.111(6) 0.039(4) -0.016(5) 0.012(3) 0.001(5)

loop_
_atom_type_symbol
_atom_type_description
_atom_type_scat_dispersion_real
_atom_type_scat_dispersion_imag
_atom_type_scat_source
C C 0.0033 0.0016 'International Tables Vol C Tables 4.2.6.8 and 6.1.1.4'
H H 0.0000 0.0000 'International Tables Vol C Tables 4.2.6.8 and 6.1.1.4'
N N 0.0061 0.0033 'International Tables Vol C Tables 4.2.6.8 and 6.1.1.4'
O O 0.0106 0.0060 'International Tables Vol C Tables 4.2.6.8 and 6.1.1.4'
S S 0.1246 0.1234 'International Tables Vol C Tables 4.2.6.8 and 6.1.1.4'

loop_
_geom_angle_atom_site_label_1
_geom_angle_atom_site_label_2
_geom_angle_atom_site_label_3
_geom_angle
_geom_angle_site_symmetry_1
_geom_angle_site_symmetry_3
_geom_angle_publ_flag
N2 S1 N1 100.90(9) . . ?
C21 N1 S1 106.66(14) . . ?
C34 O2 C35 117.2(2) . . ?
C19 N2 S1 106.52(14) . . ?
C34 N5 C31 127.6(2) . . ?
C1 N3 C13 121.45(18) . . ?
C1 N3 C7 119.65(18) . . ?
C13 N3 C7 116.36(18) . . ?
N1 C21 C19 112.71(19) . . ?
N1 C21 C22 125.42(19) . . ?
C19 C21 C22 121.87(19) . . ?
C19 C20 C16 122.35(19) . . ?
C24 C20 C19 115.46(19) . . ?
C24 C20 C16 122.2(2) . . ?
C33 C28 C26 120.54(19) . . ?
C33 C28 C29 116.6(2) . . ?
C29 C28 C26 122.87(19) . . ?
C32 C31 N5 117.00(19) . . ?
C32 C31 C30 118.3(2) . . ?
C30 C31 N5 124.7(2) . . ?
N2 C19 C21 113.19(19) . . ?
N2 C19 C20 125.93(19) . . ?
C20 C19 C21 120.87(19) . . ?
C15 C14 C16 121.1(2) . . ?
C27 C26 C28 113.96(18) . . ?
C25 C26 C28 124.5(2) . . ?
C25 C26 C27 121.54(19) . . ?
C21 C22 C25 117.35(19) . . ?
C23 C22 C21 115.06(19) . . ?
C23 C22 C25 127.5(2) . . ?
C17 C18 C13 120.6(2) . . ?
C20 C24 C23 123.6(2) . . ?
C2 C1 N3 122.1(2) . . ?
C2 C1 C6 118.2(2) . . ?
C6 C1 N3 119.7(2) . . ?
C32 C33 C28 121.7(2) . . ?
C18 C13 N3 120.2(2) . . ?
C15 C13 N3 121.2(2) . . ?
C15 C13 C18 118.6(2) . . ?
N4 C27 C26 175.4(2) . . ?
C14 C16 C20 121.95(19) . . ?
C17 C16 C20 120.2(2) . . ?
C17 C16 C14 117.8(2) . . ?
C14 C15 C13 120.6(2) . . ?
C33 C32 C31 121.1(2) . . ?
C22 C23 C24 123.1(2) . . ?
C26 C25 C22 131.0(2) . . ?
C18 C17 C16 121.3(2) . . ?
C12 C7 N3 121.5(2) . . ?
C12 C7 C8 119.9(2) . . ?
C8 C7 N3 118.6(2) . . ?
C30 C29 C28 122.2(2) . . ?
C3 C2 C1 120.1(2) . . ?
C29 C30 C31 120.1(2) . . ?
C4 C3 C2 121.4(2) . . ?
O2 C34 N5 109.0(2) . . ?
O1 C34 O2 125.2(2) . . ?
O1 C34 N5 125.8(2) . . ?
C5 C6 C1 120.7(2) . . ?
C7 C12 C11 119.2(3) . . ?
C3 C4 C5 119.0(2) . . ?
C4 C5 C6 120.4(2) . . ?
C9 C8 C7 120.1(3) . . ?
C10 C11 C12 120.7(3) . . ?
C8 C9 C10 120.5(3) . . ?
C9 C10 C11 119.5(3) . . ?
O2 C35 C36 111.0(4) . . ?
O2 C35 C39 96.1(4) . . ?
C37 C35 O2 115.1(4) . . ?
C37 C35 C36 119.7(5) . . ?
C38 C35 O2 110.0(5) . . ?
C38 C35 C39 107.1(5) . . ?

loop_
_geom_bond_atom_site_label_1
_geom_bond_atom_site_label_2
_geom_bond_distance
_geom_bond_site_symmetry_2
_geom_bond_publ_flag
S1 N1 1.6137(19) . ?
S1 N2 1.6102(19) . ?
N1 C21 1.346(3) . ?
O2 C34 1.339(3) . ?
O2 C35 1.462(3) . ?
N2 C19 1.345(3) . ?
N5 C31 1.398(3) . ?
N5 C34 1.356(3) . ?
O1 C34 1.208(3) . ?
N3 C1 1.413(3) . ?
N3 C13 1.420(3) . ?
N3 C7 1.436(3) . ?
N4 C27 1.152(3) . ?
C21 C19 1.436(3) . ?
C21 C22 1.437(3) . ?
C20 C19 1.431(3) . ?
C20 C24 1.377(3) . ?
C20 C16 1.474(3) . ?
C28 C26 1.477(3) . ?
C28 C33 1.397(3) . ?
C28 C29 1.399(3) . ?
C31 C32 1.388(3) . ?
C31 C30 1.396(3) . ?
C14 C16 1.395(3) . ?
C14 C15 1.383(3) . ?
C26 C27 1.439(3) . ?
C26 C25 1.356(3) . ?
C22 C23 1.376(3) . ?
C22 C25 1.447(3) . ?
C18 C13 1.393(3) . ?
C18 C17 1.379(3) . ?
C24 C23 1.416(3) . ?
C1 C2 1.391(3) . ?
C1 C6 1.392(3) . ?
C33 C32 1.376(3) . ?
C13 C15 1.389(3) . ?
C16 C17 1.394(3) . ?
C7 C12 1.382(3) . ?
C7 C8 1.387(4) . ?
C29 C30 1.383(3) . ?
C2 C3 1.385(3) . ?
C3 C4 1.367(4) . ?
C6 C5 1.386(4) . ?
C12 C11 1.388(4) . ?
C4 C5 1.381(4) . ?
C8 C9 1.371(4) . ?
C11 C10 1.378(5) . ?
C9 C10 1.376(5) . ?
C35 C36 1.466(9) . ?
C35 C37 1.385(7) . ?
C35 C39 1.744(8) . ?
C35 C38 1.358(11) . ?

loop_
_platon_squeeze_void_nr
_platon_squeeze_void_average_x
_platon_squeeze_void_average_y
_platon_squeeze_void_average_z
_platon_squeeze_void_volume
_platon_squeeze_void_count_electrons
_platon_squeeze_void_content
1 0.375 0.075 0.635 11 3 ' '
2 0.625 0.075 0.865 11 3 ' '
3 0.875 0.425 0.135 11 4 ' '
4 0.125 0.425 0.365 11 4 ' '
5 0.875 0.575 0.635 11 3 ' '
6 0.125 0.575 0.865 11 3 ' '
7 0.375 0.925 0.135 11 4 ' '
8 0.625 0.925 0.365 11 4 ' '
